data_2015388
loop_
_publ_author_name
'Garden, Simon J.'
'Pinto, Angelo C.'
'Wardell, James L.'
'Low, John N.'
'Glidewell, Christopher'

_publ_section_title
;
 Hydrogen-bonded chains of rings linked by iodo--carbonyl interactions
 in 5-iodoisatin and hydrogen-bonded sheets in 7-trifluoromethylisatin
;
_journal_coeditor_code SK3019
_journal_issue 6
_journal_name_full 'Acta Crystallographica Section C'
_journal_page_first o321
_journal_page_last o323
_journal_paper_doi 10.1107/S0108270106014284
_journal_volume 62
_journal_year 2006
_chemical_formula_iupac 'C8 H4 I N O2'
_chemical_formula_moiety 'C8 H4 I N O2'
_chemical_formula_sum 'C8 H4 I N O2'
_chemical_formula_weight 273.02
_chemical_name_common 5-Iodoisatin
_chemical_name_systematic
;
5-iodo-1H-indole-2,3-dione
;
_space_group_IT_number 14
_symmetry_cell_setting monoclinic
_symmetry_space_group_name_Hall '-P 2ybc'
_symmetry_space_group_name_H-M 'P 1 21/c 1'
_atom_sites_solution_hydrogens geom
_atom_sites_solution_primary direct
_atom_sites_solution_secondary difmap
_cell_angle_alpha 90.00
_cell_angle_beta 101.146(2)
_cell_angle_gamma 90.00
_cell_formula_units_Z 4
_cell_length_a 9.3617(6)
_cell_length_b 11.0930(5)
_cell_length_c 7.6482(4)
_cell_measurement_reflns_used 1818
_cell_measurement_temperature 120(2)
_cell_measurement_theta_max 27.40
_cell_measurement_theta_min 2.91
_cell_volume 779.28(7)
_computing_cell_refinement 'DENZO (Otwinowski & Minor, 1997) and COLLECT'
_computing_data_collection 'COLLECT (Hooft, 1999)'
_computing_data_reduction 'DENZO and COLLECT'
_computing_molecular_graphics 'PLATON (Spek, 2003)'
_computing_publication_material 'SHELXL97 and PRPKAPPA (Ferguson, 1999)'
_computing_structure_refinement 'OSCAIL and SHELXL97 (Sheldrick, 1997)'
_computing_structure_solution 'OSCAIL (McArdle, 2003) and SHELXS97 (Sheldrick, 1997)'
_diffrn_ambient_temperature 120(2)
_diffrn_detector_area_resol_mean 9.091
_diffrn_measured_fraction_theta_full 0.997
_diffrn_measured_fraction_theta_max 0.997
_diffrn_measurement_device_type 'Bruker--Nonius KappaCCD'
_diffrn_measurement_method '\f and \w scans'
_diffrn_radiation_monochromator graphite
_diffrn_radiation_source 'Bruker-Nonius FR591 rotating anode'
_diffrn_radiation_type 'Mo K\a'
_diffrn_radiation_wavelength 0.71073
_diffrn_reflns_av_R_equivalents 0.0305
_diffrn_reflns_av_sigmaI/netI 0.0227
_diffrn_reflns_limit_h_max 11
_diffrn_reflns_limit_h_min -12
_diffrn_reflns_limit_k_max 11
_diffrn_reflns_limit_k_min -14
_diffrn_reflns_limit_l_max 9
_diffrn_reflns_limit_l_min -9
_diffrn_reflns_number 8625
_diffrn_reflns_theta_full 27.50
_diffrn_reflns_theta_max 27.50
_diffrn_reflns_theta_min 3.65
_diffrn_standards_decay_% 0
_exptl_absorpt_coefficient_mu 4.060
_exptl_absorpt_correction_T_max 0.408
_exptl_absorpt_correction_T_min 0.142
_exptl_absorpt_correction_type multi-scan
_exptl_absorpt_process_details '(SADABS; Sheldrick, 2003)'
_exptl_crystal_colour red
_exptl_crystal_density_diffrn 2.327
_exptl_crystal_density_method 'not measured'
_exptl_crystal_description block
_exptl_crystal_F_000 512
_exptl_crystal_size_max 0.48
_exptl_crystal_size_mid 0.42
_exptl_crystal_size_min 0.22
_refine_diff_density_max 0.743
_refine_diff_density_min -0.967
_refine_ls_extinction_method none
_refine_ls_goodness_of_fit_ref 1.094
_refine_ls_hydrogen_treatment constr
_refine_ls_matrix_type full
_refine_ls_number_parameters 97
_refine_ls_number_reflns 1778
_refine_ls_number_restraints 0
_refine_ls_restrained_S_all 1.094
_refine_ls_R_factor_all 0.0235
_refine_ls_R_factor_gt 0.0201
_refine_ls_shift/su_max 0.001
_refine_ls_shift/su_mean 0.000
_refine_ls_structure_factor_coef Fsqd
_refine_ls_weighting_details 'w=1/[\s^2^(Fo^2^)+(0.0231P)^2^+0.9452P] where P=(Fo^2^+2Fc^2^)/3'
_refine_ls_weighting_scheme calc
_refine_ls_wR_factor_gt 0.0495
_refine_ls_wR_factor_ref 0.0509
_reflns_number_gt 1623
_reflns_number_total 1778
_reflns_threshold_expression I>2\s(I)
_cod_data_source_file sk3019.cif
_cod_data_source_block I
_cod_original_sg_symbol_H-M 'P 21/c'
_cod_database_code 2015388
_cod_database_fobs_code 2015388

loop_
_symmetry_equiv_pos_as_xyz
'x, y, z'
'-x, y+1/2, -z+1/2'
'-x, -y, -z'
'x, -y+1/2, z+1/2'

loop_
_atom_site_type_symbol
_atom_site_label
_atom_site_fract_x
_atom_site_fract_y
_atom_site_fract_z
_atom_site_U_iso_or_equiv
_atom_site_adp_type
_atom_site_calc_flag
_atom_site_refinement_flags
_atom_site_occupancy
N N1 0.9489(2) 0.59853(18) 0.6930(3) 0.0147(4) Uani d . 1
C C2 0.9913(3) 0.7132(2) 0.7379(3) 0.0146(5) Uani d . 1
O O2 1.0895(2) 0.74742(17) 0.8541(2) 0.0198(4) Uani d . 1
C C3 0.8832(2) 0.7957(2) 0.6088(3) 0.0121(5) Uani d . 1
O O3 0.88944(18) 0.90452(17) 0.6072(2) 0.0173(4) Uani d . 1
C C3A 0.7797(3) 0.7125(2) 0.5018(3) 0.0133(3) Uani d . 1
C C4 0.6559(3) 0.7327(2) 0.3725(3) 0.0122(5) Uani d . 1
C C5 0.5766(3) 0.6322(2) 0.2997(3) 0.0134(5) Uani d . 1
I I5 0.381940(16) 0.653274(14) 0.11269(2) 0.01570(8) Uani d . 1
C C6 0.6229(2) 0.5167(2) 0.3537(3) 0.0145(5) Uani d . 1
C C7 0.7475(3) 0.4957(2) 0.4822(3) 0.0133(3) Uani d . 1
C C7A 0.8244(3) 0.5958(2) 0.5568(3) 0.0133(3) Uani d . 1
H H1 0.9938 0.5339 0.7429 0.018 Uiso calc R 1
H H4 0.6264 0.8120 0.3351 0.015 Uiso calc R 1
H H6 0.5676 0.4496 0.3010 0.017 Uiso calc R 1
H H7 0.7784 0.4162 0.5172 0.016 Uiso calc R 1

loop_
_atom_site_aniso_label
_atom_site_aniso_U_11
_atom_site_aniso_U_22
_atom_site_aniso_U_33
_atom_site_aniso_U_12
_atom_site_aniso_U_13
_atom_site_aniso_U_23
N1 0.0143(10) 0.0109(10) 0.0166(10) 0.0022(8) -0.0029(9) 0.0012(8)
C2 0.0150(12) 0.0159(12) 0.0131(11) 0.0013(9) 0.0029(9) -0.0005(9)
O2 0.0152(9) 0.0228(10) 0.0183(9) -0.0024(8) -0.0046(7) -0.0017(7)
C3 0.0132(12) 0.0139(12) 0.0096(11) 0.0003(8) 0.0031(9) -0.0013(8)
O3 0.0191(10) 0.0122(9) 0.0189(10) -0.0012(7) -0.0003(8) -0.0013(6)
C3A 0.0148(7) 0.0110(7) 0.0139(6) 0.0002(5) 0.0023(5) -0.0004(5)
C4 0.0125(11) 0.0116(11) 0.0120(11) 0.0025(9) 0.0012(9) -0.0001(8)
C5 0.0114(12) 0.0170(12) 0.0109(11) 0.0001(9) 0.0000(9) -0.0006(9)
I5 0.01298(11) 0.01754(11) 0.01439(11) -0.00088(6) -0.00279(7) -0.00040(6)
C6 0.0122(12) 0.0123(12) 0.0178(12) -0.0029(9) 0.0000(10) 0.0004(9)
C7 0.0148(7) 0.0110(7) 0.0139(6) 0.0002(5) 0.0023(5) -0.0004(5)
C7A 0.0148(7) 0.0110(7) 0.0139(6) 0.0002(5) 0.0023(5) -0.0004(5)

loop_
_atom_type_symbol
_atom_type_description
_atom_type_scat_dispersion_real
_atom_type_scat_dispersion_imag
_atom_type_scat_source
C C 0.0033 0.0016 'International Tables Vol C Tables 4.2.6.8 and 6.1.1.4'
H H 0.0000 0.0000 'International Tables Vol C Tables 4.2.6.8 and 6.1.1.4'
I I -0.4742 1.8119 'International Tables Vol C Tables 4.2.6.8 and 6.1.1.4'
N N 0.0061 0.0033 'International Tables Vol C Tables 4.2.6.8 and 6.1.1.4'
O O 0.0106 0.0060 'International Tables Vol C Tables 4.2.6.8 and 6.1.1.4'

loop_
_geom_angle_atom_site_label_1
_geom_angle_atom_site_label_2
_geom_angle_atom_site_label_3
_geom_angle
_geom_angle_publ_flag
C2 N1 C7A 111.6(2) no
C2 N1 H1 124.2 no
C7A N1 H1 124.2 no
O2 C2 N1 128.6(2) no
O2 C2 C3 125.9(2) no
N1 C2 C3 105.5(2) no
O3 C3 C3A 130.6(2) no
O3 C3 C2 124.4(2) no
C3A C3 C2 105.1(2) no
C4 C3A C7A 121.6(2) no
C4 C3A C3 131.7(2) no
C7A C3A C3 106.7(2) no
C3A C4 C5 117.5(2) no
C3A C4 H4 121.2 no
C5 C4 H4 121.2 no
C6 C5 C4 120.5(2) no
C6 C5 I5 119.00(17) no
C4 C5 I5 120.50(18) no
C5 C6 C7 122.3(2) no
C5 C6 H6 118.8 no
C7 C6 H6 118.8 no
C7A C7 C6 117.0(2) no
C7A C7 H7 121.5 no
C6 C7 H7 121.5 no
C7 C7A C3A 121.1(2) no
C7 C7A N1 127.8(2) no
C3A C7A N1 111.1(2) no

loop_
_geom_bond_atom_site_label_1
_geom_bond_atom_site_label_2
_geom_bond_distance
_geom_bond_publ_flag
N1 C2 1.356(3) no
N1 C7A 1.405(3) no
N1 H1 0.88 no
C2 O2 1.210(3) no
C2 C3 1.565(3) no
C3 O3 1.208(4) no
C3 C3A 1.468(3) no
C3A C4 1.388(3) no
C3A C7A 1.400(3) no
C4 C5 1.395(3) no
C4 H4 0.95 no
C5 C6 1.389(3) no
C5 I5 2.101(2) no
C6 C7 1.392(3) no
C6 H6 0.95 no
C7 C7A 1.385(3) no
C7 H7 0.95 no

loop_
_geom_hbond_atom_site_label_D
_geom_hbond_atom_site_label_H
_geom_hbond_atom_site_label_A
_geom_hbond_site_symmetry_A
_geom_hbond_distance_DH
_geom_hbond_distance_HA
_geom_hbond_distance_DA
_geom_hbond_angle_DHA
_geom_hbond_publ_flag
N1 H1 O3 2_746 0.88 2.02 2.892(3) 170 y
C7 H7 O2 2_746 0.95 2.35 3.278(3) 164 y

loop_
_geom_torsion_atom_site_label_1
_geom_torsion_atom_site_label_2
_geom_torsion_atom_site_label_3
_geom_torsion_atom_site_label_4
_geom_torsion
_geom_torsion_publ_flag
C7A N1 C2 O2 176.5(3) no
C7A N1 C2 C3 -2.4(3) no
O2 C2 C3 O3 2.7(4) no
N1 C2 C3 O3 -178.4(2) no
O2 C2 C3 C3A -176.4(3) no
N1 C2 C3 C3A 2.6(2) no
O3 C3 C3A C4 -2.7(5) no
C2 C3 C3A C4 176.3(3) no
O3 C3 C3A C7A 179.2(2) no
C2 C3 C3A C7A -1.8(2) no
C7A C3A C4 C5 0.4(4) no
C3 C3A C4 C5 -177.4(2) no
C3A C4 C5 C6 -1.2(4) no
C3A C4 C5 I5 176.90(18) no
C4 C5 C6 C7 0.8(4) no
I5 C5 C6 C7 -177.37(19) no
C5 C6 C7 C7A 0.5(4) no
C6 C7 C7A C3A -1.4(4) no
C6 C7 C7A N1 177.1(3) no
C4 C3A C7A C7 0.9(4) no
C3 C3A C7A C7 179.2(2) no
C4 C3A C7A N1 -177.8(2) no
C3 C3A C7A N1 0.5(3) no
C2 N1 C7A C7 -177.3(2) no
C2 N1 C7A C3A 1.3(3) no

loop_
_cod_related_entry_id
_cod_related_entry_database
_cod_related_entry_code
1 ChemSpider 80031
